data_7158975
loop_
_publ_author_name
'Sunke, Rajnikanth'
'Ahmed Khan, Shabbir'
'Kumara Swamy, K. C.'

_publ_section_title
;
 Pd-catalysed intramolecular transformations of
 indolylbenzenesulfonamides: ortho-sulfonamido-bi(hetero)aryls via
 C2-arylation and polycyclic sultams via C3 arylation
;
_journal_name_full 'Organic &amp; Biomolecular Chemistry'
_journal_paper_doi 10.1039/D2OB01610A
_journal_year 2022
_chemical_formula_moiety 'C19 H22 N2 O2 S'
_chemical_formula_sum 'C19 H22 N2 O2 S'
_chemical_formula_weight 342.44
_space_group_crystal_system triclinic
_space_group_IT_number 2
_space_group_name_Hall '-P 1'
_space_group_name_H-M_alt 'P -1'
_atom_sites_solution_hydrogens mixed
_atom_sites_solution_primary iterative
_audit_block_doi 10.5517/ccdc.csd.cc2cxcb0
_audit_creation_date 2022-07-19
_audit_creation_method
;
Olex2 1.3-ac4
(compiled 2018.12.18 svn.r3554 for Rigaku Oxford Diffraction, GUI svn.r1)
;
_audit_update_record
;
2022-08-17 deposited with the CCDC.	2022-10-27 downloaded from the CCDC.
;
_cell_angle_alpha 80.979(4)
_cell_angle_beta 71.424(4)
_cell_angle_gamma 89.642(4)
_cell_formula_units_Z 2
_cell_length_a 8.4303(4)
_cell_length_b 10.1352(5)
_cell_length_c 11.2583(4)
_cell_measurement_reflns_used 6018
_cell_measurement_temperature 293(2)
_cell_measurement_theta_max 26.3530
_cell_measurement_theta_min 2.0590
_cell_volume 899.57(7)
_computing_molecular_graphics 'Olex2 (Dolomanov et al., 2009)'
_computing_publication_material 'Olex2 (Dolomanov et al., 2009)'
_computing_structure_refinement 'ShelXL (Sheldrick, 2015)'
_computing_structure_solution 'olex2.solve (Bourhis et al., 2015)'
_diffrn_ambient_temperature 293(2)
_diffrn_measured_fraction_theta_full 0.992
_diffrn_measured_fraction_theta_max 0.992
_diffrn_measurement_device_type 'XtaLAB Synergy, Single source at offset/far, HyPix3000'
_diffrn_measurement_method '\w scans'
_diffrn_radiation_type MoK\a
_diffrn_radiation_wavelength 0.71073
_diffrn_reflns_av_R_equivalents 0.0418
_diffrn_reflns_av_unetI/netI 0.0382
_diffrn_reflns_Laue_measured_fraction_full 0.992
_diffrn_reflns_Laue_measured_fraction_max 0.992
_diffrn_reflns_limit_h_max 10
_diffrn_reflns_limit_h_min -10
_diffrn_reflns_limit_k_max 12
_diffrn_reflns_limit_k_min -11
_diffrn_reflns_limit_l_max 13
_diffrn_reflns_limit_l_min -13
_diffrn_reflns_number 9699
_diffrn_reflns_point_group_measured_fraction_full 0.992
_diffrn_reflns_point_group_measured_fraction_max 0.992
_diffrn_reflns_theta_full 24.999
_diffrn_reflns_theta_max 24.999
_diffrn_reflns_theta_min 1.934
_exptl_absorpt_coefficient_mu 0.193
_exptl_absorpt_correction_T_max 1.00000
_exptl_absorpt_correction_T_min 0.67145
_exptl_absorpt_correction_type multi-scan
_exptl_crystal_colour 'metallic yellowish yellow'
_exptl_crystal_colour_lustre metallic
_exptl_crystal_colour_modifier yellowish
_exptl_crystal_colour_primary yellow
_exptl_crystal_density_diffrn 1.264
_exptl_crystal_density_method 'not measured'
_exptl_crystal_description block
_exptl_crystal_F_000 364
_exptl_crystal_recrystallization_method 'Re-crystallisation from solvent'
_exptl_crystal_size_max 0.2
_exptl_crystal_size_mid 0.15
_exptl_crystal_size_min 0.1
_refine_diff_density_max 0.691
_refine_diff_density_min -0.273
_refine_diff_density_rms 0.046
_refine_ls_extinction_coef 0.025(5)
_refine_ls_extinction_expression Fc^*^=kFc[1+0.001xFc^2^\l^3^/sin(2\q)]^-1/4^
_refine_ls_extinction_method 'SHELXL-2018/3 (Sheldrick 2018)'
_refine_ls_goodness_of_fit_ref 1.083
_refine_ls_hydrogen_treatment mixed
_refine_ls_matrix_type full
_refine_ls_number_parameters 224
_refine_ls_number_reflns 3131
_refine_ls_number_restraints 0
_refine_ls_restrained_S_all 1.083
_refine_ls_R_factor_all 0.0660
_refine_ls_R_factor_gt 0.0532
_refine_ls_shift/su_max 0.000
_refine_ls_shift/su_mean 0.000
_refine_ls_structure_factor_coef Fsqd
_refine_ls_weighting_details 'w=1/[\s^2^(Fo^2^)+(0.0804P)^2^+0.2763P] where P=(Fo^2^+2Fc^2^)/3'
_refine_ls_weighting_scheme calc
_refine_ls_wR_factor_gt 0.1496
_refine_ls_wR_factor_ref 0.1620
_reflns_Friedel_coverage 0.000
_reflns_number_gt 2484
_reflns_number_total 3131
_reflns_threshold_expression 'I > 2\s(I)'
_cod_data_source_file d2ob01610a2.cif
_cod_data_source_block Compound9bh
_cod_database_code 7158975
_shelx_shelxl_version_number 2018/3
_shelx_space_group_comment
;
The symmetry employed for this shelxl refinement is uniquely defined
by the following loop, which should always be used as a source of
symmetry information in preference to the above space-group names.
They are only intended as comments.
;
_shelx_estimated_absorpt_t_max 0.981
_shelx_estimated_absorpt_t_min 0.962
_olex2_refinement_description
;
1. Fixed Uiso
 At 1.2 times of:
  All C(H) groups, All C(H,H) groups
 At 1.5 times of:
  All C(H,H,H) groups
2.a Secondary CH2 refined with riding coordinates:
 C9(H9A,H9B), C10(H10A,H10B), C11(H11A,H11B)
2.b Aromatic/amide H refined with riding coordinates:
 C2(H2A), C17(H17), C14(H14), C6(H6), C15(H15), C7(H7), C4(H4), C16(H16), C5(H5)
2.c Idealised Me refined as rotating group:
 C19(H19A,H19B,H19C), C12(H12A,H12B,H12C)
;
_olex2_submission_special_instructions 'No special instructions were received'

loop_
_space_group_symop_operation_xyz
'x, y, z'
'-x, -y, -z'

loop_
_atom_site_label
_atom_site_type_symbol
_atom_site_fract_x
_atom_site_fract_y
_atom_site_fract_z
_atom_site_U_iso_or_equiv
_atom_site_adp_type
_atom_site_occupancy
_atom_site_site_symmetry_order
_atom_site_calc_flag
_atom_site_refinement_flags_posn
_atom_site_refinement_flags_adp
_atom_site_refinement_flags_occupancy
_atom_site_disorder_assembly
_atom_site_disorder_group
S1 S 0.51150(8) 0.40787(7) 0.74400(6) 0.0519(3) Uani 1 1 d . . . . .
O2 O 0.4537(2) 0.28808(19) 0.7171(2) 0.0681(6) Uani 1 1 d . . . . .
O1 O 0.4071(2) 0.4691(2) 0.84452(19) 0.0747(6) Uani 1 1 d . . . . .
N1 N 0.7648(3) 0.1397(2) 0.5843(2) 0.0576(6) Uani 1 1 d . . . . .
N2 N 0.5496(3) 0.5153(2) 0.6156(2) 0.0578(6) Uani 1 1 d . . . . .
C1 C 0.8217(3) 0.2678(2) 0.5798(2) 0.0477(6) Uani 1 1 d . . . . .
C13 C 0.8338(3) 0.3150(2) 0.6954(2) 0.0485(6) Uani 1 1 d . . . . .
C18 C 0.7049(3) 0.3793(2) 0.7746(2) 0.0483(6) Uani 1 1 d . . . . .
C3 C 0.8271(3) 0.2456(3) 0.3834(2) 0.0536(6) Uani 1 1 d . . . . .
C8 C 0.7674(3) 0.1236(3) 0.4651(2) 0.0518(6) Uani 1 1 d . . . . .
C2 C 0.8617(3) 0.3343(3) 0.4593(2) 0.0545(6) Uani 1 1 d . . . . .
H2A H 0.904194 0.422138 0.431140 0.065 Uiso 1 1 calc R . . . .
C17 C 0.7238(4) 0.4248(3) 0.8788(3) 0.0613(7) Uani 1 1 d . . . . .
H17 H 0.637624 0.468558 0.929834 0.074 Uiso 1 1 calc R . . . .
C14 C 0.9798(4) 0.2979(3) 0.7269(3) 0.0632(7) Uani 1 1 d . . . . .
H14 H 1.067435 0.255436 0.675838 0.076 Uiso 1 1 calc R . . . .
C6 C 0.7398(4) 0.0260(3) 0.2949(3) 0.0700(8) Uani 1 1 d . . . . .
H6 H 0.714068 -0.047543 0.263200 0.084 Uiso 1 1 calc R . . . .
C15 C 0.9985(4) 0.3418(3) 0.8310(3) 0.0728(9) Uani 1 1 d . . . . .
H15 H 1.097600 0.328652 0.849951 0.087 Uiso 1 1 calc R . . . .
C7 C 0.7223(4) 0.0139(3) 0.4205(3) 0.0671(8) Uani 1 1 d . . . . .
H7 H 0.681201 -0.065817 0.475238 0.081 Uiso 1 1 calc R . . . .
C4 C 0.8395(4) 0.2544(3) 0.2555(3) 0.0698(8) Uani 1 1 d . . . . .
H4 H 0.877754 0.333860 0.199531 0.084 Uiso 1 1 calc R . . . .
C16 C 0.8705(4) 0.4053(3) 0.9075(3) 0.0741(9) Uani 1 1 d . . . . .
H16 H 0.882903 0.435012 0.978233 0.089 Uiso 1 1 calc R . . . .
C5 C 0.7950(4) 0.1455(3) 0.2133(3) 0.0737(9) Uani 1 1 d . . . . .
H5 H 0.801897 0.151838 0.128495 0.088 Uiso 1 1 calc R . . . .
C19 C 0.6088(5) 0.6518(3) 0.6107(4) 0.0875(10) Uani 1 1 d . . . . .
H19A H 0.539208 0.687085 0.683206 0.131 Uiso 1 1 calc GR . . . .
H19B H 0.603611 0.706529 0.534429 0.131 Uiso 1 1 calc GR . . . .
H19C H 0.722367 0.651476 0.611355 0.131 Uiso 1 1 calc GR . . . .
C9 C 0.6872(4) 0.0415(3) 0.7011(3) 0.0712(8) Uani 1 1 d . . . . .
H9A H 0.650616 0.087863 0.773616 0.085 Uiso 1 1 calc R . . . .
H9B H 0.589473 -0.002450 0.694046 0.085 Uiso 1 1 calc R . . . .
C10 C 0.8058(4) -0.0595(4) 0.7216(3) 0.0800(9) Uani 1 1 d . . . . .
H10A H 0.909024 -0.015926 0.719370 0.096 Uiso 1 1 calc R . . . .
H10B H 0.831942 -0.114008 0.654885 0.096 Uiso 1 1 calc R . . . .
C11 C 0.7244(6) -0.1505(4) 0.8549(4) 0.1011(12) Uani 1 1 d . . . . .
H11A H 0.607698 -0.171294 0.866579 0.121 Uiso 1 1 calc R . . . .
H11B H 0.781169 -0.233959 0.856742 0.121 Uiso 1 1 calc R . . . .
C12 C 0.7354(7) -0.0830(5) 0.9618(4) 0.1241(16) Uani 1 1 d . . . . .
H12A H 0.850652 -0.060664 0.949584 0.186 Uiso 1 1 calc GR . . . .
H12B H 0.688784 -0.142296 1.040947 0.186 Uiso 1 1 calc GR . . . .
H12C H 0.673924 -0.002916 0.963180 0.186 Uiso 1 1 calc GR . . . .
H2 H 0.595(4) 0.476(3) 0.558(3) 0.058(9) Uiso 1 1 d . . . . .

loop_
_atom_site_aniso_label
_atom_site_aniso_U_11
_atom_site_aniso_U_22
_atom_site_aniso_U_33
_atom_site_aniso_U_23
_atom_site_aniso_U_13
_atom_site_aniso_U_12
S1 0.0482(4) 0.0578(4) 0.0540(4) -0.0153(3) -0.0198(3) 0.0074(3)
O2 0.0580(11) 0.0589(11) 0.0940(15) -0.0193(11) -0.0302(11) -0.0013(9)
O1 0.0596(12) 0.1051(17) 0.0647(13) -0.0338(12) -0.0183(10) 0.0224(11)
N1 0.0693(15) 0.0453(12) 0.0511(13) -0.0030(10) -0.0116(11) -0.0033(10)
N2 0.0681(15) 0.0563(14) 0.0567(14) -0.0140(12) -0.0287(12) 0.0131(11)
C1 0.0457(13) 0.0448(13) 0.0499(14) -0.0076(11) -0.0119(11) 0.0061(10)
C13 0.0497(14) 0.0441(13) 0.0514(14) -0.0036(11) -0.0180(11) 0.0021(11)
C18 0.0507(14) 0.0513(13) 0.0459(13) -0.0081(11) -0.0198(11) 0.0034(11)
C3 0.0544(15) 0.0505(14) 0.0539(15) -0.0093(12) -0.0146(12) 0.0112(12)
C8 0.0474(14) 0.0478(13) 0.0564(16) -0.0101(12) -0.0105(12) 0.0031(11)
C2 0.0643(17) 0.0432(13) 0.0529(15) -0.0055(11) -0.0156(13) 0.0013(12)
C17 0.0612(17) 0.0760(19) 0.0521(16) -0.0152(14) -0.0237(13) 0.0055(14)
C14 0.0535(16) 0.0649(17) 0.0694(19) -0.0034(14) -0.0209(14) 0.0081(13)
C6 0.0577(17) 0.075(2) 0.088(2) -0.0379(18) -0.0271(16) 0.0083(15)
C15 0.0617(18) 0.089(2) 0.076(2) -0.0005(17) -0.0399(17) 0.0000(16)
C7 0.0652(18) 0.0565(16) 0.076(2) -0.0145(15) -0.0156(15) -0.0050(13)
C4 0.090(2) 0.0628(18) 0.0602(18) -0.0103(14) -0.0285(16) 0.0095(16)
C16 0.081(2) 0.091(2) 0.0617(18) -0.0114(17) -0.0395(17) -0.0029(18)
C5 0.080(2) 0.084(2) 0.0675(19) -0.0266(18) -0.0325(17) 0.0151(18)
C19 0.095(3) 0.0588(19) 0.113(3) -0.0064(19) -0.043(2) -0.0015(17)
C9 0.0677(19) 0.0664(18) 0.077(2) -0.0086(16) -0.0215(16) 0.0017(15)
C10 0.0664(19) 0.090(2) 0.086(2) -0.0196(19) -0.0258(17) 0.0120(17)
C11 0.118(3) 0.082(2) 0.099(3) 0.023(2) -0.045(2) -0.004(2)
C12 0.129(4) 0.151(4) 0.079(3) 0.013(3) -0.030(3) 0.016(3)

loop_
_atom_type_symbol
_atom_type_description
_atom_type_scat_dispersion_real
_atom_type_scat_dispersion_imag
_atom_type_scat_source
C C 0.0033 0.0016 'International Tables Vol C Tables 4.2.6.8 and 6.1.1.4'
H H 0.0000 0.0000 'International Tables Vol C Tables 4.2.6.8 and 6.1.1.4'
N N 0.0061 0.0033 'International Tables Vol C Tables 4.2.6.8 and 6.1.1.4'
O O 0.0106 0.0060 'International Tables Vol C Tables 4.2.6.8 and 6.1.1.4'
S S 0.1246 0.1234 'International Tables Vol C Tables 4.2.6.8 and 6.1.1.4'

loop_
_geom_angle_atom_site_label_1
_geom_angle_atom_site_label_2
_geom_angle_atom_site_label_3
_geom_angle
_geom_angle_site_symmetry_1
_geom_angle_site_symmetry_3
_geom_angle_publ_flag
O2 S1 N2 105.95(13) . . ?
O2 S1 C18 108.89(11) . . ?
O1 S1 O2 119.64(13) . . ?
O1 S1 N2 107.13(14) . . ?
O1 S1 C18 107.05(12) . . ?
N2 S1 C18 107.66(12) . . ?
C1 N1 C9 125.9(2) . . ?
C8 N1 C1 108.9(2) . . ?
C8 N1 C9 124.5(2) . . ?
S1 N2 H2 107(2) . . ?
C19 N2 S1 120.5(2) . . ?
C19 N2 H2 119(2) . . ?
N1 C1 C13 121.4(2) . . ?
C2 C1 N1 109.3(2) . . ?
C2 C1 C13 129.3(2) . . ?
C18 C13 C1 123.1(2) . . ?
C14 C13 C1 119.6(2) . . ?
C14 C13 C18 117.2(2) . . ?
C13 C18 S1 121.55(18) . . ?
C17 C18 S1 117.4(2) . . ?
C17 C18 C13 121.0(2) . . ?
C8 C3 C2 106.4(2) . . ?
C4 C3 C8 118.3(3) . . ?
C4 C3 C2 135.3(3) . . ?
N1 C8 C3 107.6(2) . . ?
N1 C8 C7 131.1(3) . . ?
C7 C8 C3 121.3(3) . . ?
C1 C2 C3 107.8(2) . . ?
C1 C2 H2A 126.1 . . ?
C3 C2 H2A 126.1 . . ?
C18 C17 H17 120.0 . . ?
C16 C17 C18 120.1(3) . . ?
C16 C17 H17 120.0 . . ?
C13 C14 H14 119.0 . . ?
C15 C14 C13 121.9(3) . . ?
C15 C14 H14 119.0 . . ?
C7 C6 H6 119.3 . . ?
C7 C6 C5 121.3(3) . . ?
C5 C6 H6 119.3 . . ?
C14 C15 H15 120.0 . . ?
C14 C15 C16 120.0(3) . . ?
C16 C15 H15 120.0 . . ?
C8 C7 H7 120.8 . . ?
C6 C7 C8 118.4(3) . . ?
C6 C7 H7 120.8 . . ?
C3 C4 H4 120.2 . . ?
C5 C4 C3 119.6(3) . . ?
C5 C4 H4 120.2 . . ?
C17 C16 H16 120.1 . . ?
C15 C16 C17 119.8(3) . . ?
C15 C16 H16 120.1 . . ?
C6 C5 H5 119.5 . . ?
C4 C5 C6 121.0(3) . . ?
C4 C5 H5 119.5 . . ?
N2 C19 H19A 109.5 . . ?
N2 C19 H19B 109.5 . . ?
N2 C19 H19C 109.5 . . ?
H19A C19 H19B 109.5 . . ?
H19A C19 H19C 109.5 . . ?
H19B C19 H19C 109.5 . . ?
N1 C9 H9A 109.4 . . ?
N1 C9 H9B 109.4 . . ?
H9A C9 H9B 108.0 . . ?
C10 C9 N1 111.3(3) . . ?
C10 C9 H9A 109.4 . . ?
C10 C9 H9B 109.4 . . ?
C9 C10 H10A 109.9 . . ?
C9 C10 H10B 109.9 . . ?
C9 C10 C11 109.0(3) . . ?
H10A C10 H10B 108.3 . . ?
C11 C10 H10A 109.9 . . ?
C11 C10 H10B 109.9 . . ?
C10 C11 H11A 109.3 . . ?
C10 C11 H11B 109.3 . . ?
H11A C11 H11B 107.9 . . ?
C12 C11 C10 111.7(3) . . ?
C12 C11 H11A 109.3 . . ?
C12 C11 H11B 109.3 . . ?
C11 C12 H12A 109.5 . . ?
C11 C12 H12B 109.5 . . ?
C11 C12 H12C 109.5 . . ?
H12A C12 H12B 109.5 . . ?
H12A C12 H12C 109.5 . . ?
H12B C12 H12C 109.5 . . ?

loop_
_geom_bond_atom_site_label_1
_geom_bond_atom_site_label_2
_geom_bond_distance
_geom_bond_site_symmetry_2
_geom_bond_publ_flag
S1 O2 1.4213(19) . ?
S1 O1 1.4209(19) . ?
S1 N2 1.610(2) . ?
S1 C18 1.784(2) . ?
N1 C1 1.374(3) . ?
N1 C8 1.371(3) . ?
N1 C9 1.483(4) . ?
N2 C19 1.461(4) . ?
N2 H2 0.80(3) . ?
C1 C13 1.487(3) . ?
C1 C2 1.354(3) . ?
C13 C18 1.399(3) . ?
C13 C14 1.388(4) . ?
C18 C17 1.380(3) . ?
C3 C8 1.408(4) . ?
C3 C2 1.424(4) . ?
C3 C4 1.398(4) . ?
C8 C7 1.391(4) . ?
C2 H2A 0.9300 . ?
C17 H17 0.9300 . ?
C17 C16 1.380(4) . ?
C14 H14 0.9300 . ?
C14 C15 1.371(4) . ?
C6 H6 0.9300 . ?
C6 C7 1.360(4) . ?
C6 C5 1.383(5) . ?
C15 H15 0.9300 . ?
C15 C16 1.375(4) . ?
C7 H7 0.9300 . ?
C4 H4 0.9300 . ?
C4 C5 1.367(4) . ?
C16 H16 0.9300 . ?
C5 H5 0.9300 . ?
C19 H19A 0.9600 . ?
C19 H19B 0.9600 . ?
C19 H19C 0.9600 . ?
C9 H9A 0.9700 . ?
C9 H9B 0.9700 . ?
C9 C10 1.470(4) . ?
C10 H10A 0.9700 . ?
C10 H10B 0.9700 . ?
C10 C11 1.578(5) . ?
C11 H11A 0.9700 . ?
C11 H11B 0.9700 . ?
C11 C12 1.502(6) . ?
C12 H12A 0.9600 . ?
C12 H12B 0.9600 . ?
C12 H12C 0.9600 . ?
